data_7134940
loop_
_publ_author_name
'Groth, Lucie J.'
'Bockfeld, Dirk'
'Tamm, Matthias'

_publ_section_title
;
 Heavy alkali metal complexes of N-heterocyclic carbenes.
;
_journal_issue 81
_journal_name_full 'Chemical communications (Cambridge, England)'
_journal_page_first 15806
_journal_page_last 15809
_journal_paper_doi 10.1039/d5cc04534g
_journal_volume 61
_journal_year 2025
_chemical_formula_moiety 'C57 H59 B Cs F15 N2 O3'
_chemical_formula_sum 'C57 H59 B Cs F15 N2 O3'
_chemical_formula_weight 1248.78
_space_group_crystal_system orthorhombic
_space_group_IT_number 33
_space_group_name_Hall 'P 2c -2n'
_space_group_name_H-M_alt 'P n a 21'
_atom_sites_solution_hydrogens geom
_atom_sites_solution_primary iterative
_atom_sites_solution_secondary difmap
_audit_creation_method SHELXL-2018/3
_audit_update_record
;
2025-08-06 deposited with the CCDC.	2025-09-02 downloaded from the CCDC.
;
_cell_angle_alpha 90
_cell_angle_beta 90
_cell_angle_gamma 90
_cell_formula_units_Z 4
_cell_length_a 24.4226(3)
_cell_length_b 10.8098(2)
_cell_length_c 20.7892(3)
_cell_measurement_reflns_used 109650
_cell_measurement_temperature 100(2)
_cell_measurement_theta_max 41.4820
_cell_measurement_theta_min 2.2630
_cell_volume 5488.42(15)
_computing_cell_refinement 'CrysAlisPro 1.171.43.119a (Rigaku OD, 2024)'
_computing_data_collection 'CrysAlisPro system (CCD 43.104a 64-bit (release 22-12-2023))'
_computing_data_reduction 'CrysAlisPro 1.171.43.119a (Rigaku OD, 2024)'
_computing_publication_material 'OLEX2 v1.3 (O. V. Dolomanov et al., J. Appl. Cryst., 2009, 42, 339-341)'
_computing_structure_refinement 'SHELXL-2018/3 (G. M. Sheldrick, Acta Cryst., 2015, C71, 3-8)'
_computing_structure_solution 'SHELXT 2018/2 (G. M. Sheldrick, Acta Cryst., 2015, A71, 3-8)'
_diffrn_ambient_environment N~2~
_diffrn_ambient_temperature 100(2)
_diffrn_detector 'Hybrid Pixel Array Detector'
_diffrn_detector_area_resol_mean 10.0000
_diffrn_detector_type HyPix
_diffrn_measured_fraction_theta_full 1.000
_diffrn_measured_fraction_theta_max 1.000
_diffrn_measurement_device 'four-circle diffractometer'
_diffrn_measurement_device_type 'XtaLAB Synergy, Single source at offset/far, HyPix'
_diffrn_measurement_method '\w scans'
_diffrn_radiation_monochromator mirror
_diffrn_radiation_probe x-ray
_diffrn_radiation_type 'Mo K\a'
_diffrn_radiation_wavelength 0.71073
_diffrn_reflns_av_R_equivalents 0.0363
_diffrn_reflns_av_unetI/netI 0.0179
_diffrn_reflns_Laue_measured_fraction_full 1.000
_diffrn_reflns_Laue_measured_fraction_max 1.000
_diffrn_reflns_limit_h_max 40
_diffrn_reflns_limit_h_min -40
_diffrn_reflns_limit_k_max 18
_diffrn_reflns_limit_k_min -18
_diffrn_reflns_limit_l_max 34
_diffrn_reflns_limit_l_min -34
_diffrn_reflns_number 286026
_diffrn_reflns_point_group_measured_fraction_full 1.000
_diffrn_reflns_point_group_measured_fraction_max 1.000
_diffrn_reflns_theta_full 25.242
_diffrn_reflns_theta_max 36.318
_diffrn_reflns_theta_min 1.959
_diffrn_source 'micro-focus sealed X-ray tube'
_diffrn_source_type 'PhotonJet (Mo) X-ray Source'
_exptl_absorpt_coefficient_mu 0.772
_exptl_absorpt_correction_T_max 1.000
_exptl_absorpt_correction_T_min 0.395
_exptl_absorpt_correction_type gaussian
_exptl_absorpt_process_details
;
CrysAlisPro 1.171.43.119a (Rigaku Oxford Diffraction, 2024)
Numerical absorption correction based on gaussian integration over
a multifaceted crystal model
Empirical absorption correction using spherical harmonics,
implemented in SCALE3 ABSPACK scaling algorithm.
;
_exptl_crystal_colour colourless
_exptl_crystal_density_diffrn 1.511
_exptl_crystal_description block
_exptl_crystal_F_000 2536
_exptl_crystal_size_max 0.440
_exptl_crystal_size_mid 0.180
_exptl_crystal_size_min 0.160
_refine_diff_density_max 1.995
_refine_diff_density_min -0.775
_refine_diff_density_rms 0.067
_refine_ls_abs_structure_details
;
 Flack x determined using 10932 quotients [(I+)-(I-)]/[(I+)+(I-)]
 (Parsons, Flack and Wagner, Acta Cryst. B69 (2013) 249-259).
;
_refine_ls_abs_structure_Flack -0.0208(18)
_refine_ls_extinction_method none
_refine_ls_goodness_of_fit_ref 1.039
_refine_ls_hydrogen_treatment constr
_refine_ls_matrix_type full
_refine_ls_number_parameters 748
_refine_ls_number_reflns 26593
_refine_ls_number_restraints 40
_refine_ls_restrained_S_all 1.047
_refine_ls_R_factor_all 0.0339
_refine_ls_R_factor_gt 0.0299
_refine_ls_shift/su_max 0.001
_refine_ls_shift/su_mean 0.000
_refine_ls_structure_factor_coef Fsqd
_refine_ls_weighting_details 'w=1/[\s^2^(Fo^2^)+(0.0425P)^2^+1.0219P] where P=(Fo^2^+2Fc^2^)/3'
_refine_ls_weighting_scheme calc
_refine_ls_wR_factor_gt 0.0720
_refine_ls_wR_factor_ref 0.0736
_reflns_Friedel_coverage 0.958
_reflns_Friedel_fraction_full 1.000
_reflns_Friedel_fraction_max 1.000
_reflns_number_gt 24456
_reflns_number_total 26593
_reflns_threshold_expression 'I > 2\s(I)'
_cod_data_source_file d5cc04534g2.cif
_cod_data_source_block lgr19db
_cod_depositor_comments 'Adding full bibliography for 7134934--7134942.cif.'
_cod_database_code 7134940
_shelx_shelxl_version_number 2018/3
_shelx_space_group_comment
;
The symmetry employed for this shelxl refinement is uniquely defined
by the following loop, which should always be used as a source of
symmetry information in preference to the above space-group names.
They are only intended as comments.
;
_shelx_estimated_absorpt_t_min 0.728
_shelx_estimated_absorpt_t_max 0.886
_oxdiff_exptl_absorpt_empirical_full_min 0.869
_oxdiff_exptl_absorpt_empirical_full_max 1.330
_oxdiff_exptl_absorpt_empirical_details
;
Empirical correction (ABSPACK) includes:
- Absorption correction using spherical harmonics
- Frame scaling
- Detector area scaling
;

loop_
_space_group_symop_operation_xyz
'x, y, z'
'-x, -y, z+1/2'
'x+1/2, -y+1/2, z'
'-x+1/2, y+1/2, z+1/2'

loop_
_atom_site_label
_atom_site_type_symbol
_atom_site_fract_x
_atom_site_fract_y
_atom_site_fract_z
_atom_site_U_iso_or_equiv
_atom_site_adp_type
_atom_site_occupancy
_atom_site_site_symmetry_order
_atom_site_calc_flag
_atom_site_refinement_flags_posn
_atom_site_refinement_flags_adp
_atom_site_refinement_flags_occupancy
_atom_site_disorder_assembly
_atom_site_disorder_group
Cs1 Cs 0.22172(2) 0.26169(2) 0.27858(2) 0.02144(3) Uani 1 1 d . . . . .
F1 F 0.51872(5) 0.25492(11) 0.40301(6) 0.0218(2) Uani 1 1 d . . . . .
F2 F 0.60105(5) 0.30301(18) 0.32392(7) 0.0366(3) Uani 1 1 d . . . . .
F3 F 0.64210(6) 0.5373(2) 0.31446(8) 0.0509(5) Uani 1 1 d . . . . .
F4 F 0.59906(8) 0.71965(19) 0.39014(11) 0.0517(5) Uani 1 1 d . . . . .
F5 F 0.51805(6) 0.67427(14) 0.46955(8) 0.0354(3) Uani 1 1 d . . . . .
F6 F 0.55470(5) 0.44586(13) 0.55844(7) 0.0287(3) Uani 1 1 d . . . . .
F7 F 0.60774(6) 0.27610(18) 0.62586(8) 0.0390(4) Uani 1 1 d . . . . .
F8 F 0.56603(7) 0.04322(18) 0.63848(8) 0.0467(4) Uani 1 1 d . . . . .
F9 F 0.47021(7) -0.01538(15) 0.57802(9) 0.0433(4) Uani 1 1 d . . . . .
F10 F 0.41657(6) 0.15164(13) 0.50985(6) 0.0287(3) Uani 1 1 d . . . . .
F11 F 0.44253(5) 0.42958(15) 0.63086(6) 0.0287(3) Uani 1 1 d . . . . .
F12 F 0.39455(6) 0.60879(18) 0.69549(7) 0.0409(4) Uani 1 1 d . . . . .
F13 F 0.35824(8) 0.81620(18) 0.63623(10) 0.0515(5) Uani 1 1 d . . . . .
F14 F 0.37113(7) 0.84027(14) 0.50616(10) 0.0433(4) Uani 1 1 d . . . . .
F15 F 0.41445(6) 0.65754(12) 0.43793(6) 0.0278(2) Uani 1 1 d . . . . .
O1 O 0.15612(7) 0.49371(16) 0.24857(9) 0.0313(3) Uani 1 1 d . . . . .
O2 O 0.29486(9) 0.2741(2) 0.16304(10) 0.0432(5) Uani 1 1 d . . . . .
O3 O 0.23640(7) 0.01274(16) 0.21347(8) 0.0308(3) Uani 1 1 d . . . . .
N1 N 0.38793(5) 0.33156(13) 0.38167(6) 0.0133(2) Uani 1 1 d . . . . .
N2 N 0.31118(5) 0.34771(14) 0.42895(7) 0.0134(2) Uani 1 1 d . . . . .
C1 C 0.33299(6) 0.31301(15) 0.37163(8) 0.0149(2) Uani 1 1 d . . . . .
C2 C 0.40073(6) 0.37883(15) 0.44397(7) 0.0133(2) Uani 1 1 d . . . . .
C3 C 0.35051(6) 0.38788(16) 0.47214(7) 0.0142(2) Uani 1 1 d . . . . .
H3 H 0.343605 0.416979 0.514493 0.017 Uiso 1 1 calc R U . . .
C4 C 0.42379(6) 0.30253(16) 0.32852(8) 0.0144(2) Uani 1 1 d . . . . .
C5 C 0.44017(6) 0.39799(16) 0.28693(7) 0.0170(3) Uani 1 1 d . . . . .
C6 C 0.47249(8) 0.3660(2) 0.23362(10) 0.0236(3) Uani 1 1 d . . . . .
H6 H 0.484877 0.428938 0.205214 0.028 Uiso 1 1 calc R U . . .
C7 C 0.48658(9) 0.2436(2) 0.22188(10) 0.0255(4) Uani 1 1 d . . . . .
H7 H 0.508699 0.223394 0.185785 0.031 Uiso 1 1 calc R U . . .
C8 C 0.46850(7) 0.15117(19) 0.26258(9) 0.0222(3) Uani 1 1 d . . . . .
H8 H 0.477736 0.067619 0.253456 0.027 Uiso 1 1 calc R U . . .
C9 C 0.43687(7) 0.17804(16) 0.31695(8) 0.0173(3) Uani 1 1 d . . . . .
C10 C 0.42045(8) 0.52948(18) 0.29654(9) 0.0224(3) Uani 1 1 d . . . . .
H10 H 0.414262 0.542010 0.343643 0.027 Uiso 1 1 calc R U . . .
C11 C 0.36533(9) 0.5478(2) 0.26226(12) 0.0327(5) Uani 1 1 d . . . . .
H11A H 0.370123 0.535159 0.215925 0.049 Uiso 1 1 calc R U . . .
H11B H 0.351996 0.631953 0.270139 0.049 Uiso 1 1 calc R U . . .
H11C H 0.338692 0.487965 0.278855 0.049 Uiso 1 1 calc R U . . .
C12 C 0.46150(9) 0.62788(18) 0.27393(14) 0.0308(4) Uani 1 1 d . . . . .
H12A H 0.497233 0.612292 0.293796 0.046 Uiso 1 1 calc R U . . .
H12B H 0.448425 0.710083 0.286553 0.046 Uiso 1 1 calc R U . . .
H12C H 0.465054 0.624079 0.227019 0.046 Uiso 1 1 calc R U . . .
C13 C 0.41725(8) 0.07359(17) 0.35992(9) 0.0208(3) Uani 1 1 d . . . . .
H13 H 0.401268 0.111537 0.399570 0.025 Uiso 1 1 calc R U . . .
C14 C 0.37182(9) 0.0002(2) 0.32656(12) 0.0318(4) Uani 1 1 d . . . . .
H14A H 0.341561 0.055889 0.315633 0.048 Uiso 1 1 calc R U . . .
H14B H 0.358552 -0.064799 0.355498 0.048 Uiso 1 1 calc R U . . .
H14C H 0.386262 -0.037529 0.287197 0.048 Uiso 1 1 calc R U . . .
C15 C 0.46351(10) -0.0133(2) 0.38101(14) 0.0329(4) Uani 1 1 d . . . . .
H15A H 0.449342 -0.073025 0.412338 0.049 Uiso 1 1 calc R U . . .
H15B H 0.492987 0.035114 0.400714 0.049 Uiso 1 1 calc R U . . .
H15C H 0.477762 -0.057630 0.343440 0.049 Uiso 1 1 calc R U . . .
C16 C 0.25326(6) 0.35118(15) 0.44021(7) 0.0137(2) Uani 1 1 d . . . . .
C17 C 0.22617(7) 0.24111(16) 0.45564(9) 0.0180(3) Uani 1 1 d . . . . .
C18 C 0.16952(8) 0.24671(19) 0.46556(10) 0.0232(3) Uani 1 1 d . . . . .
H18 H 0.150064 0.173563 0.476480 0.028 Uiso 1 1 calc R U . . .
C19 C 0.14146(7) 0.3575(2) 0.45965(10) 0.0243(3) Uani 1 1 d . . . . .
H19 H 0.102985 0.359566 0.466285 0.029 Uiso 1 1 calc R U . . .
C20 C 0.16913(7) 0.46522(19) 0.44415(10) 0.0222(3) Uani 1 1 d . . . . .
H20 H 0.149409 0.540600 0.440265 0.027 Uiso 1 1 calc R U . . .
C21 C 0.22609(6) 0.46442(17) 0.43409(9) 0.0173(3) Uani 1 1 d . . . . .
C22 C 0.25846(8) 0.12119(18) 0.46314(11) 0.0245(3) Uani 1 1 d . . . . .
H22 H 0.291975 0.128576 0.435775 0.029 Uiso 1 1 calc R U . . .
C23 C 0.22736(12) 0.0078(2) 0.44041(17) 0.0407(6) Uani 1 1 d . . . . .
H23A H 0.251705 -0.064212 0.441157 0.061 Uiso 1 1 calc R U . . .
H23B H 0.214191 0.021472 0.396452 0.061 Uiso 1 1 calc R U . . .
H23C H 0.196101 -0.006953 0.468948 0.061 Uiso 1 1 calc R U . . .
C24 C 0.27747(11) 0.1064(3) 0.53244(13) 0.0374(5) Uani 1 1 d . . . . .
H24A H 0.303566 0.172199 0.542968 0.056 Uiso 1 1 calc R U . . .
H24B H 0.295236 0.025712 0.537658 0.056 Uiso 1 1 calc R U . . .
H24C H 0.245841 0.111686 0.561324 0.056 Uiso 1 1 calc R U . . .
C25 C 0.25648(7) 0.58264(17) 0.41904(10) 0.0220(3) Uani 1 1 d . . . . .
H25 H 0.294893 0.559470 0.407525 0.026 Uiso 1 1 calc R U . . .
C26 C 0.23252(11) 0.6536(2) 0.36194(13) 0.0346(5) Uani 1 1 d . . . . .
H26A H 0.227683 0.597078 0.325517 0.052 Uiso 1 1 calc R U . . .
H26B H 0.257534 0.720418 0.349661 0.052 Uiso 1 1 calc R U . . .
H26C H 0.196995 0.688689 0.374065 0.052 Uiso 1 1 calc R U . . .
C27 C 0.25923(15) 0.6644(2) 0.47897(14) 0.0428(6) Uani 1 1 d . . . . .
H27A H 0.222488 0.694997 0.489301 0.064 Uiso 1 1 calc R U . . .
H27B H 0.283621 0.734674 0.470798 0.064 Uiso 1 1 calc R U . . .
H27C H 0.273331 0.616028 0.515225 0.064 Uiso 1 1 calc R U . . .
C28 C 0.50835(6) 0.46369(17) 0.43568(8) 0.0181(3) Uani 1 1 d . . . . .
C29 C 0.53463(6) 0.37393(19) 0.39873(8) 0.0199(3) Uani 1 1 d . . . . .
C30 C 0.57852(7) 0.3964(2) 0.35794(9) 0.0280(4) Uani 1 1 d . . . . .
C31 C 0.59960(8) 0.5132(3) 0.35384(11) 0.0351(5) Uani 1 1 d . . . . .
C32 C 0.57758(9) 0.6051(3) 0.39192(12) 0.0346(5) Uani 1 1 d . . . . .
C33 C 0.53356(8) 0.5794(2) 0.43203(11) 0.0259(4) Uani 1 1 d . . . . .
C34 C 0.48369(7) 0.30834(17) 0.52749(8) 0.0171(3) Uani 1 1 d . . . . .
C35 C 0.53251(7) 0.33129(19) 0.56006(9) 0.0207(3) Uani 1 1 d . . . . .
C36 C 0.56068(9) 0.2454(2) 0.59659(10) 0.0268(4) Uani 1 1 d . . . . .
C37 C 0.53982(10) 0.1279(2) 0.60280(10) 0.0308(4) Uani 1 1 d . . . . .
C38 C 0.49126(10) 0.0988(2) 0.57226(10) 0.0282(4) Uani 1 1 d . . . . .
C39 C 0.46432(8) 0.18858(18) 0.53619(9) 0.0212(3) Uani 1 1 d . . . . .
C40 C 0.43407(7) 0.53392(17) 0.52941(9) 0.0182(3) Uani 1 1 d . . . . .
C41 C 0.42684(7) 0.5292(2) 0.59617(9) 0.0220(3) Uani 1 1 d . . . . .
C42 C 0.40188(8) 0.6225(2) 0.63177(10) 0.0296(4) Uani 1 1 d . . . . .
C43 C 0.38341(10) 0.7269(2) 0.60228(14) 0.0345(5) Uani 1 1 d . . . . .
C44 C 0.38940(10) 0.7383(2) 0.53614(13) 0.0307(4) Uani 1 1 d . . . . .
C45 C 0.41322(8) 0.64227(18) 0.50236(10) 0.0224(3) Uani 1 1 d . . . . .
C46 C 0.10280(10) 0.5164(2) 0.27559(18) 0.0420(5) Uani 1 1 d D . . . .
H46C H 0.105356 0.566766 0.315241 0.050 Uiso 0.327(16) 1 calc R U P A 2
H46D H 0.083715 0.437863 0.285536 0.050 Uiso 0.327(16) 1 calc R U P A 2
H46A H 0.106636 0.543472 0.320856 0.050 Uiso 0.673(16) 1 calc R U P A 1
H46B H 0.081119 0.438989 0.275061 0.050 Uiso 0.673(16) 1 calc R U P A 1
C50 C 0.30116(13) 0.3629(3) 0.11238(15) 0.0420(6) Uani 1 1 d . . . . .
H50A H 0.298858 0.448014 0.129696 0.050 Uiso 1 1 calc R U . . .
H50B H 0.272125 0.352008 0.079631 0.050 Uiso 1 1 calc R U . . .
C51 C 0.35659(14) 0.3402(4) 0.08329(19) 0.0579(10) Uani 1 1 d . . . . .
H51A H 0.354836 0.343208 0.035744 0.069 Uiso 1 1 calc R U . . .
H51B H 0.383429 0.402271 0.098491 0.069 Uiso 1 1 calc R U . . .
C52 C 0.37159(11) 0.2139(3) 0.10599(14) 0.0423(6) Uani 1 1 d . . . . .
H52A H 0.411806 0.203769 0.108703 0.051 Uiso 1 1 calc R U . . .
H52B H 0.356343 0.149314 0.077388 0.051 Uiso 1 1 calc R U . . .
C53 C 0.34559(10) 0.2096(3) 0.17155(12) 0.0333(5) Uani 1 1 d . . . . .
H53A H 0.339188 0.123190 0.185357 0.040 Uiso 1 1 calc R U . . .
H53B H 0.368883 0.251510 0.203879 0.040 Uiso 1 1 calc R U . . .
C54 C 0.23118(14) -0.0002(3) 0.14566(15) 0.0475(8) Uani 1 1 d . . . . .
H54A H 0.236876 0.080354 0.124062 0.057 Uiso 1 1 calc R U . . .
H54B H 0.194295 -0.031437 0.134373 0.057 Uiso 1 1 calc R U . . .
C55 C 0.27481(13) -0.0920(3) 0.12525(13) 0.0434(6) Uani 1 1 d . . . . .
H55A H 0.307491 -0.048919 0.108192 0.052 Uiso 1 1 calc R U . . .
H55B H 0.260648 -0.149250 0.091992 0.052 Uiso 1 1 calc R U . . .
C56 C 0.28837(10) -0.1614(2) 0.18725(12) 0.0319(4) Uani 1 1 d . . . . .
H56A H 0.282233 -0.251344 0.181980 0.038 Uiso 1 1 calc R U . . .
H56B H 0.326952 -0.147382 0.199918 0.038 Uiso 1 1 calc R U . . .
C57 C 0.24950(9) -0.1078(2) 0.23697(12) 0.0294(4) Uani 1 1 d . . . . .
H57A H 0.216107 -0.159176 0.240763 0.035 Uiso 1 1 calc R U . . .
H57B H 0.267384 -0.102693 0.279624 0.035 Uiso 1 1 calc R U . . .
C47 C 0.0739(3) 0.6132(7) 0.2381(4) 0.0557(15) Uani 0.673(16) 1 d D . P A 1
H47A H 0.048275 0.575534 0.206818 0.067 Uiso 0.673(16) 1 calc R U P A 1
H47B H 0.053121 0.668990 0.266909 0.067 Uiso 0.673(16) 1 calc R U P A 1
C48 C 0.11672(19) 0.6790(5) 0.2057(4) 0.0435(15) Uani 0.673(16) 1 d D . P A 1
H48A H 0.130260 0.748531 0.232250 0.052 Uiso 0.673(16) 1 calc R U P A 1
H48B H 0.103815 0.711675 0.163851 0.052 Uiso 0.673(16) 1 calc R U P A 1
C49 C 0.1607(4) 0.5830(9) 0.1962(5) 0.0403(16) Uani 0.673(16) 1 d D . P A 1
H49A H 0.155813 0.540986 0.154255 0.048 Uiso 0.673(16) 1 calc R U P A 1
H49B H 0.197277 0.622410 0.196771 0.048 Uiso 0.673(16) 1 calc R U P A 1
C47A C 0.0738(4) 0.5865(10) 0.2224(5) 0.0298(19) Uani 0.327(16) 1 d D U P A 2
H47C H 0.053313 0.657962 0.239895 0.036 Uiso 0.327(16) 1 calc R U P A 2
H47D H 0.048196 0.531998 0.198822 0.036 Uiso 0.327(16) 1 calc R U P A 2
C48A C 0.1239(4) 0.6325(14) 0.1757(7) 0.045(3) Uani 0.327(16) 1 d D . P A 2
H48C H 0.117053 0.606478 0.130734 0.054 Uiso 0.327(16) 1 calc R U P A 2
H48D H 0.127098 0.723765 0.176785 0.054 Uiso 0.327(16) 1 calc R U P A 2
C49A C 0.1751(5) 0.5741(15) 0.2004(9) 0.028(2) Uani 0.327(16) 1 d D . P A 2
H49C H 0.194309 0.528059 0.166009 0.033 Uiso 0.327(16) 1 calc R U P A 2
H49D H 0.200248 0.637061 0.218501 0.033 Uiso 0.327(16) 1 calc R U P A 2
B1 B 0.45686(7) 0.42017(18) 0.48278(9) 0.0152(3) Uani 1 1 d . . . . .

loop_
_atom_site_aniso_label
_atom_site_aniso_U_11
_atom_site_aniso_U_22
_atom_site_aniso_U_33
_atom_site_aniso_U_23
_atom_site_aniso_U_13
_atom_site_aniso_U_12
Cs1 0.01899(4) 0.02418(4) 0.02114(4) -0.00339(6) -0.00226(5) 0.00059(3)
F1 0.0170(4) 0.0269(6) 0.0215(5) -0.0026(4) -0.0004(4) 0.0051(4)
F2 0.0209(5) 0.0669(10) 0.0221(6) 0.0000(6) 0.0064(4) 0.0133(6)
F3 0.0220(6) 0.0948(15) 0.0360(8) 0.0186(9) 0.0108(6) -0.0149(8)
F4 0.0413(9) 0.0531(11) 0.0608(11) 0.0165(9) 0.0027(8) -0.0311(8)
F5 0.0333(6) 0.0267(6) 0.0461(8) -0.0030(6) 0.0040(6) -0.0140(5)
F6 0.0213(5) 0.0338(7) 0.0311(6) -0.0018(5) -0.0093(4) -0.0080(5)
F7 0.0228(6) 0.0620(10) 0.0324(7) -0.0017(7) -0.0133(5) 0.0091(6)
F8 0.0504(9) 0.0503(10) 0.0395(8) 0.0164(7) -0.0092(7) 0.0217(8)
F9 0.0604(10) 0.0262(7) 0.0431(9) 0.0138(6) -0.0071(7) -0.0032(6)
F10 0.0318(6) 0.0265(6) 0.0279(6) 0.0065(5) -0.0100(5) -0.0120(5)
F11 0.0274(6) 0.0424(8) 0.0161(5) -0.0012(5) 0.0002(4) 0.0003(5)
F12 0.0334(7) 0.0649(11) 0.0243(6) -0.0204(7) 0.0068(5) -0.0070(7)
F13 0.0497(9) 0.0414(9) 0.0633(11) -0.0351(9) 0.0138(8) 0.0008(7)
F14 0.0468(9) 0.0193(6) 0.0638(11) -0.0084(7) 0.0003(8) 0.0056(6)
F15 0.0358(6) 0.0197(5) 0.0279(6) 0.0010(4) -0.0019(5) -0.0002(5)
O1 0.0329(8) 0.0253(7) 0.0358(8) -0.0019(6) -0.0015(6) 0.0015(6)
O2 0.0311(9) 0.0629(13) 0.0356(9) 0.0162(9) 0.0021(7) 0.0140(9)
O3 0.0332(7) 0.0266(7) 0.0327(8) -0.0075(6) 0.0033(6) 0.0048(6)
N1 0.0112(5) 0.0158(5) 0.0129(5) -0.0012(4) 0.0008(4) -0.0009(4)
N2 0.0105(5) 0.0157(6) 0.0139(5) -0.0012(4) 0.0003(4) -0.0007(4)
C1 0.0118(5) 0.0177(6) 0.0153(6) -0.0010(5) 0.0002(4) -0.0008(5)
C2 0.0125(5) 0.0149(6) 0.0124(5) 0.0001(4) 0.0004(4) -0.0011(4)
C3 0.0121(5) 0.0181(7) 0.0123(6) -0.0011(5) 0.0006(4) -0.0017(5)
C4 0.0114(5) 0.0176(6) 0.0142(6) -0.0011(5) 0.0007(4) 0.0007(5)
C5 0.0165(6) 0.0197(6) 0.0149(8) 0.0013(5) 0.0012(5) -0.0014(4)
C6 0.0222(8) 0.0285(9) 0.0202(8) 0.0006(7) 0.0077(6) -0.0021(6)
C7 0.0221(8) 0.0313(10) 0.0232(8) -0.0046(7) 0.0085(7) 0.0017(6)
C8 0.0187(7) 0.0248(8) 0.0230(8) -0.0047(6) 0.0028(5) 0.0043(6)
C9 0.0146(6) 0.0187(7) 0.0185(6) -0.0014(5) -0.0006(5) 0.0010(5)
C10 0.0283(8) 0.0181(7) 0.0208(7) 0.0024(5) 0.0028(6) -0.0002(6)
C11 0.0249(8) 0.0286(10) 0.0446(13) 0.0111(8) 0.0007(7) 0.0042(7)
C12 0.0354(9) 0.0236(7) 0.0333(10) 0.0078(9) -0.0031(10) -0.0078(6)
C13 0.0227(7) 0.0169(7) 0.0229(7) 0.0001(6) -0.0002(6) 0.0008(6)
C14 0.0282(9) 0.0294(10) 0.0379(11) 0.0011(8) -0.0039(8) -0.0083(8)
C15 0.0314(10) 0.0226(9) 0.0446(13) 0.0081(8) -0.0061(9) 0.0038(7)
C16 0.0095(5) 0.0171(6) 0.0146(6) -0.0002(5) 0.0003(4) -0.0015(4)
C17 0.0151(6) 0.0195(7) 0.0195(7) 0.0009(5) -0.0006(5) -0.0036(5)
C18 0.0147(7) 0.0289(9) 0.0259(8) -0.0002(6) 0.0018(6) -0.0071(6)
C19 0.0118(6) 0.0349(10) 0.0263(8) -0.0026(7) 0.0024(6) -0.0014(6)
C20 0.0131(6) 0.0272(8) 0.0264(8) -0.0021(6) -0.0009(5) 0.0039(6)
C21 0.0132(6) 0.0190(7) 0.0197(7) -0.0012(5) -0.0004(5) 0.0013(5)
C22 0.0235(8) 0.0176(7) 0.0325(9) 0.0055(7) -0.0006(7) -0.0028(6)
C23 0.0484(14) 0.0223(10) 0.0515(16) 0.0002(10) -0.0098(12) -0.0054(9)
C24 0.0444(13) 0.0293(11) 0.0385(12) 0.0101(9) -0.0143(10) -0.0008(9)
C25 0.0199(7) 0.0163(7) 0.0298(8) 0.0027(6) -0.0034(6) 0.0004(5)
C26 0.0380(11) 0.0298(11) 0.0361(11) 0.0116(9) -0.0087(9) -0.0024(8)
C27 0.0670(18) 0.0246(10) 0.0368(12) -0.0028(9) -0.0092(12) -0.0132(11)
C28 0.0130(6) 0.0238(8) 0.0174(6) 0.0018(5) -0.0002(5) -0.0035(5)
C29 0.0111(6) 0.0327(9) 0.0159(6) 0.0027(6) -0.0001(5) -0.0002(5)
C30 0.0132(7) 0.0522(13) 0.0185(7) 0.0045(8) 0.0024(6) 0.0035(7)
C31 0.0149(7) 0.0648(17) 0.0256(9) 0.0126(10) 0.0037(6) -0.0091(8)
C32 0.0233(9) 0.0452(13) 0.0354(11) 0.0116(10) -0.0002(8) -0.0182(9)
C33 0.0197(7) 0.0289(9) 0.0291(9) 0.0030(7) 0.0003(6) -0.0093(7)
C34 0.0158(6) 0.0216(7) 0.0139(6) 0.0003(5) -0.0003(5) -0.0019(5)
C35 0.0148(6) 0.0297(9) 0.0176(7) -0.0016(6) -0.0025(5) 0.0008(6)
C36 0.0194(7) 0.0422(12) 0.0188(7) -0.0004(7) -0.0048(6) 0.0072(7)
C37 0.0326(10) 0.0384(11) 0.0214(8) 0.0076(8) -0.0021(7) 0.0144(9)
C38 0.0369(10) 0.0237(9) 0.0238(8) 0.0070(7) -0.0004(7) 0.0025(7)
C39 0.0235(7) 0.0226(8) 0.0174(7) 0.0032(6) -0.0018(6) -0.0008(6)
C40 0.0143(6) 0.0213(7) 0.0190(7) -0.0047(5) 0.0000(5) -0.0039(5)
C41 0.0161(6) 0.0307(9) 0.0193(7) -0.0071(6) 0.0005(5) -0.0046(6)
C42 0.0223(8) 0.0410(12) 0.0256(9) -0.0173(8) 0.0039(7) -0.0078(7)
C43 0.0288(10) 0.0317(11) 0.0429(13) -0.0233(10) 0.0075(9) -0.0039(8)
C44 0.0295(10) 0.0202(8) 0.0424(12) -0.0108(8) 0.0009(9) -0.0014(7)
C45 0.0225(7) 0.0184(7) 0.0264(8) -0.0063(6) -0.0006(6) -0.0017(6)
C46 0.0309(9) 0.0424(12) 0.0527(14) 0.0103(15) -0.0043(13) 0.0028(8)
C50 0.0525(16) 0.0303(12) 0.0434(14) 0.0067(10) -0.0214(12) 0.0026(11)
C51 0.0500(16) 0.067(2) 0.0566(19) 0.0361(18) 0.0016(14) -0.0170(16)
C52 0.0294(11) 0.0637(18) 0.0338(12) 0.0018(12) -0.0010(9) -0.0011(11)
C53 0.0280(9) 0.0444(13) 0.0275(10) 0.0085(9) -0.0027(7) 0.0068(9)
C54 0.0580(16) 0.0476(16) 0.0369(13) -0.0132(12) -0.0221(12) 0.0246(13)
C55 0.0594(17) 0.0436(14) 0.0271(11) -0.0084(10) 0.0014(10) 0.0137(12)
C56 0.0275(9) 0.0305(10) 0.0376(11) -0.0030(9) 0.0060(8) 0.0055(8)
C57 0.0292(9) 0.0260(9) 0.0330(10) -0.0024(8) 0.0067(8) -0.0042(7)
C47 0.071(3) 0.051(3) 0.045(3) -0.007(2) -0.015(2) 0.031(3)
C48 0.037(2) 0.026(2) 0.068(4) 0.011(2) -0.009(2) -0.0039(14)
C49 0.044(4) 0.036(3) 0.041(4) -0.004(2) 0.006(3) -0.013(3)
C47A 0.028(2) 0.030(2) 0.032(2) 0.0009(13) -0.0028(13) -0.0012(13)
C48A 0.039(4) 0.044(6) 0.052(6) 0.024(5) -0.007(4) 0.003(4)
C49A 0.028(5) 0.023(4) 0.033(4) 0.006(3) -0.013(4) -0.012(3)
B1 0.0125(6) 0.0183(7) 0.0147(7) -0.0003(5) 0.0002(5) -0.0030(5)

loop_
_atom_type_symbol
_atom_type_description
_atom_type_scat_dispersion_real
_atom_type_scat_dispersion_imag
_atom_type_scat_source
C C 0.0033 0.0016 'International Tables Vol C Tables 4.2.6.8 and 6.1.1.4'
H H 0.0000 0.0000 'International Tables Vol C Tables 4.2.6.8 and 6.1.1.4'
B B 0.0013 0.0007 'International Tables Vol C Tables 4.2.6.8 and 6.1.1.4'
Cs Cs -0.3680 2.1192 'International Tables Vol C Tables 4.2.6.8 and 6.1.1.4'
F F 0.0171 0.0103 'International Tables Vol C Tables 4.2.6.8 and 6.1.1.4'
N N 0.0061 0.0033 'International Tables Vol C Tables 4.2.6.8 and 6.1.1.4'
O O 0.0106 0.0060 'International Tables Vol C Tables 4.2.6.8 and 6.1.1.4'

loop_
_exptl_crystal_face_index_h
_exptl_crystal_face_index_k
_exptl_crystal_face_index_l
_exptl_crystal_face_perp_dist
-5 14 10 0.1919
18 10 -15 0.1577
15 0 -26 0.0759
-4 -13 -15 0.1919
4 7 26 0.1351
-4 2 -29 0.0821
32 0 11 0.0876
-29 1 -16 0.0912
33 0 -7 0.0793
28 3 -16 0.0936
-24 7 -17 0.1249
-32 -1 10 0.0840
29 0 -16 0.0749
-28 -1 17 0.0765
13 -14 -5 0.2052
22 -2 -22 0.0858
-22 0 23 0.0776
-10 -11 18 0.1691
3 -10 -22 0.1584
-3 -7 -26 0.1268
21 7 19 0.1520
-25 -8 12 0.1479
-20 -1 -24 0.0877
14 0 27 0.0749
-22 3 -22 0.0859
-7 -6 27 0.1070
30 -1 -14 0.0813
-7 15 -2 0.2049
-21 -2 23 0.0783

loop_
_geom_angle_atom_site_label_1
_geom_angle_atom_site_label_2
_geom_angle_atom_site_label_3
_geom_angle
_geom_angle_site_symmetry_1
_geom_angle_site_symmetry_3
_geom_angle_publ_flag
O2 Cs1 O3 67.15(6) . . ?
O2 Cs1 O1 96.47(5) . . ?
O3 Cs1 O1 134.62(5) . . ?
C30 F2 Cs1 134.37(13) . 3 ?
C42 F12 Cs1 120.73(14) . 4 ?
C43 F13 Cs1 124.26(18) . 4 ?
C49A O1 C46 118.1(6) . . ?
C46 O1 C49 104.4(4) . . ?
C49A O1 Cs1 118.9(6) . . ?
C46 O1 Cs1 122.48(14) . . ?
C49 O1 Cs1 131.2(4) . . ?
C53 O2 C50 108.9(2) . . ?
C53 O2 Cs1 113.25(14) . . ?
C50 O2 Cs1 133.09(18) . . ?
C54 O3 C57 105.62(19) . . ?
C54 O3 Cs1 121.27(16) . . ?
C57 O3 Cs1 133.10(13) . . ?
C1 N1 C2 113.87(12) . . ?
C1 N1 C4 116.39(13) . . ?
C2 N1 C4 129.73(12) . . ?
C1 N2 C3 112.55(13) . . ?
C1 N2 C16 122.49(13) . . ?
C3 N2 C16 124.76(13) . . ?
N2 C1 N1 102.10(13) . . ?
N2 C1 Cs1 103.41(9) . . ?
N1 C1 Cs1 153.71(11) . . ?
C3 C2 N1 102.62(13) . . ?
C3 C2 B1 121.16(14) . . ?
N1 C2 B1 136.21(13) . . ?
C2 C3 N2 108.85(14) . . ?
C9 C4 C5 122.28(14) . . ?
C9 C4 N1 118.51(14) . . ?
C5 C4 N1 118.95(14) . . ?
C6 C5 C4 117.74(16) . . ?
C6 C5 C10 120.93(16) . . ?
C4 C5 C10 121.19(14) . . ?
C7 C6 C5 120.83(18) . . ?
C8 C7 C6 120.15(17) . . ?
C7 C8 C9 121.39(18) . . ?
C8 C9 C4 117.57(16) . . ?
C8 C9 C13 119.70(16) . . ?
C4 C9 C13 122.72(15) . . ?
C5 C10 C12 113.72(16) . . ?
C5 C10 C11 109.79(17) . . ?
C12 C10 C11 109.94(17) . . ?
C9 C13 C14 110.37(16) . . ?
C9 C13 C15 113.05(16) . . ?
C14 C13 C15 110.24(18) . . ?
C21 C16 C17 122.76(14) . . ?
C21 C16 N2 118.43(14) . . ?
C17 C16 N2 118.79(14) . . ?
C21 C16 Cs1 92.81(10) . . ?
C17 C16 Cs1 83.32(10) . . ?
N2 C16 Cs1 92.98(8) . . ?
C16 C17 C18 117.67(16) . . ?
C16 C17 C22 120.13(15) . . ?
C18 C17 C22 122.18(16) . . ?
C16 C17 Cs1 74.56(10) . . ?
C18 C17 Cs1 96.62(12) . . ?
C22 C17 Cs1 99.70(12) . . ?
C19 C18 C17 120.87(17) . . ?
C20 C19 C18 120.42(16) . . ?
C19 C20 C21 120.81(17) . . ?
C16 C21 C20 117.46(16) . . ?
C16 C21 C25 121.75(14) . . ?
C20 C21 C25 120.77(16) . . ?
C16 C21 Cs1 66.25(9) . . ?
C20 C21 Cs1 95.71(11) . . ?
C25 C21 Cs1 108.46(11) . . ?
C23 C22 C24 111.3(2) . . ?
C23 C22 C17 113.32(18) . . ?
C24 C22 C17 110.11(19) . . ?
C21 C25 C27 109.99(18) . . ?
C21 C25 C26 113.38(17) . . ?
C27 C25 C26 111.05(19) . . ?
C29 C28 C33 112.98(16) . . ?
C29 C28 B1 118.43(16) . . ?
C33 C28 B1 128.28(17) . . ?
F1 C29 C30 115.48(19) . . ?
F1 C29 C28 119.70(15) . . ?
C30 C29 C28 124.8(2) . . ?
F2 C30 C31 120.32(18) . . ?
F2 C30 C29 120.3(2) . . ?
C31 C30 C29 119.4(2) . . ?
F3 C31 C30 120.4(3) . . ?
F3 C31 C32 120.7(2) . . ?
C30 C31 C32 118.87(18) . . ?
F4 C32 C31 119.7(2) . . ?
F4 C32 C33 120.2(3) . . ?
C31 C32 C33 120.2(2) . . ?
F5 C33 C32 114.5(2) . . ?
F5 C33 C28 121.88(17) . . ?
C32 C33 C28 123.6(2) . . ?
C39 C34 C35 113.20(17) . . ?
C39 C34 B1 128.07(15) . . ?
C35 C34 B1 118.71(16) . . ?
F6 C35 C36 115.40(16) . . ?
F6 C35 C34 119.60(17) . . ?
C36 C35 C34 124.98(19) . . ?
F7 C36 C37 120.20(19) . . ?
F7 C36 C35 120.6(2) . . ?
C37 C36 C35 119.18(19) . . ?
F8 C37 C36 120.4(2) . . ?
F8 C37 C38 120.6(2) . . ?
C36 C37 C38 118.99(19) . . ?
F9 C38 C37 119.8(2) . . ?
F9 C38 C39 120.5(2) . . ?
C37 C38 C39 119.7(2) . . ?
F10 C39 C34 121.15(16) . . ?
F10 C39 C38 114.91(18) . . ?
C34 C39 C38 123.94(18) . . ?
C45 C40 C41 112.59(17) . . ?
C45 C40 B1 120.54(16) . . ?
C41 C40 B1 126.41(17) . . ?
F11 C41 C42 114.70(18) . . ?
F11 C41 C40 121.49(17) . . ?
C42 C41 C40 123.8(2) . . ?
F12 C42 C43 119.4(2) . . ?
F12 C42 C41 120.1(2) . . ?
C43 C42 C41 120.4(2) . . ?
F13 C43 C42 120.7(3) . . ?
F13 C43 C44 120.3(3) . . ?
C42 C43 C44 119.0(2) . . ?
F14 C44 C45 121.4(2) . . ?
F14 C44 C43 119.8(2) . . ?
C45 C44 C43 118.8(2) . . ?
F15 C45 C44 115.0(2) . . ?
F15 C45 C40 119.63(17) . . ?
C44 C45 C40 125.4(2) . . ?
O1 C46 C47 110.2(4) . . ?
O1 C46 C47A 102.9(4) . . ?
O2 C50 C51 106.5(2) . . ?
C52 C51 C50 104.1(2) . . ?
C51 C52 C53 102.2(3) . . ?
O2 C53 C52 103.8(2) . . ?
O2 C53 Cs1 46.47(11) . . ?
C52 C53 Cs1 149.60(16) . . ?
O3 C54 C55 106.2(2) . . ?
C54 C55 C56 103.7(2) . . ?
C57 C56 C55 104.6(2) . . ?
O3 C57 C56 104.80(19) . . ?
C48 C47 C46 104.5(4) . . ?
C47 C48 C49 103.9(5) . . ?
O1 C49 C48 107.7(6) . . ?
C46 C47A C48A 103.7(6) . . ?
C49A C48A C47A 107.0(9) . . ?
O1 C49A C48A 103.3(10) . . ?
O1 C49A Cs1 42.8(5) . . ?
C48A C49A Cs1 138.7(9) . . ?
C2 B1 C34 113.84(13) . . ?
C2 B1 C28 114.63(13) . . ?
C34 B1 C28 103.73(13) . . ?
C2 B1 C40 101.95(12) . . ?
C34 B1 C40 110.15(13) . . ?
C28 B1 C40 112.81(14) . . ?

loop_
_geom_bond_atom_site_label_1
_geom_bond_atom_site_label_2
_geom_bond_distance
_geom_bond_site_symmetry_2
_geom_bond_publ_flag
Cs1 O2 2.996(2) . ?
Cs1 O3 3.0336(16) . ?
Cs1 O1 3.0407(17) . ?
F1 C29 1.347(2) . ?
F2 C30 1.349(3) . ?
F3 C31 1.347(2) . ?
F4 C32 1.345(3) . ?
F5 C33 1.343(3) . ?
F6 C35 1.352(2) . ?
F7 C36 1.342(3) . ?
F8 C37 1.340(2) . ?
F9 C38 1.343(3) . ?
F10 C39 1.349(2) . ?
F11 C41 1.352(3) . ?
F12 C42 1.345(3) . ?
F13 C43 1.344(3) . ?
F14 C44 1.343(3) . ?
F15 C45 1.350(2) . ?
O1 C49A 1.404(18) . ?
O1 C46 1.439(3) . ?
O1 C49 1.459(11) . ?
O2 C53 1.433(3) . ?
O2 C50 1.433(4) . ?
O3 C54 1.422(3) . ?
O3 C57 1.427(3) . ?
N1 C1 1.373(2) . ?
N1 C2 1.427(2) . ?
N1 C4 1.445(2) . ?
N2 C1 1.358(2) . ?
N2 C3 1.385(2) . ?
N2 C16 1.434(2) . ?
C2 C3 1.363(2) . ?
C2 B1 1.652(2) . ?
C4 C9 1.404(2) . ?
C4 C5 1.404(2) . ?
C5 C6 1.404(2) . ?
C5 C10 1.514(3) . ?
C6 C7 1.389(3) . ?
C7 C8 1.382(3) . ?
C8 C9 1.400(2) . ?
C9 C13 1.517(3) . ?
C10 C12 1.536(3) . ?
C10 C11 1.536(3) . ?
C13 C14 1.530(3) . ?
C13 C15 1.533(3) . ?
C16 C21 1.398(2) . ?
C16 C17 1.399(2) . ?
C17 C18 1.400(3) . ?
C17 C22 1.525(3) . ?
C18 C19 1.385(3) . ?
C19 C20 1.384(3) . ?
C20 C21 1.407(2) . ?
C21 C25 1.511(3) . ?
C22 C23 1.517(3) . ?
C22 C24 1.522(3) . ?
C25 C27 1.529(3) . ?
C25 C26 1.530(3) . ?
C28 C29 1.394(3) . ?
C28 C33 1.396(3) . ?
C28 B1 1.662(2) . ?
C29 C30 1.388(2) . ?
C30 C31 1.367(4) . ?
C31 C32 1.379(4) . ?
C32 C33 1.389(3) . ?
C34 C39 1.390(3) . ?
C34 C35 1.393(2) . ?
C34 B1 1.660(3) . ?
C35 C36 1.383(3) . ?
C36 C37 1.375(4) . ?
C37 C38 1.381(3) . ?
C38 C39 1.392(3) . ?
C40 C45 1.395(3) . ?
C40 C41 1.400(3) . ?
C40 B1 1.662(3) . ?
C41 C42 1.392(3) . ?
C42 C43 1.361(4) . ?
C43 C44 1.388(4) . ?
C44 C45 1.382(3) . ?
C46 C47 1.483(6) . ?
C46 C47A 1.516(9) . ?
C50 C51 1.503(5) . ?
C51 C52 1.490(5) . ?
C52 C53 1.504(4) . ?
C54 C55 1.517(4) . ?
C55 C56 1.527(4) . ?
C56 C57 1.518(3) . ?
C47 C48 1.433(9) . ?
C48 C49 1.507(9) . ?
C47A C48A 1.639(11) . ?
C48A C49A 1.492(12) . ?

loop_
_geom_torsion_atom_site_label_1
_geom_torsion_atom_site_label_2
_geom_torsion_atom_site_label_3
_geom_torsion_atom_site_label_4
_geom_torsion
_geom_torsion_site_symmetry_1
_geom_torsion_site_symmetry_2
_geom_torsion_site_symmetry_3
_geom_torsion_site_symmetry_4
_geom_torsion_publ_flag
C3 N2 C1 N1 1.00(18) . . . . ?
C16 N2 C1 N1 176.13(14) . . . . ?
C3 N2 C1 Cs1 -172.61(11) . . . . ?
C16 N2 C1 Cs1 2.53(17) . . . . ?
C2 N1 C1 N2 -0.81(18) . . . . ?
C4 N1 C1 N2 179.92(14) . . . . ?
C2 N1 C1 Cs1 165.03(19) . . . . ?
C4 N1 C1 Cs1 -14.2(3) . . . . ?
C1 N1 C2 C3 0.33(18) . . . . ?
C4 N1 C2 C3 179.48(16) . . . . ?
C1 N1 C2 B1 -179.02(17) . . . . ?
C4 N1 C2 B1 0.1(3) . . . . ?
N1 C2 C3 N2 0.30(18) . . . . ?
B1 C2 C3 N2 179.78(14) . . . . ?
C1 N2 C3 C2 -0.9(2) . . . . ?
C16 N2 C3 C2 -175.87(15) . . . . ?
C1 N1 C4 C9 -78.59(18) . . . . ?
C2 N1 C4 C9 102.28(19) . . . . ?
C1 N1 C4 C5 95.63(18) . . . . ?
C2 N1 C4 C5 -83.5(2) . . . . ?
C9 C4 C5 C6 -2.5(2) . . . . ?
N1 C4 C5 C6 -176.48(15) . . . . ?
C9 C4 C5 C10 173.34(16) . . . . ?
N1 C4 C5 C10 -0.7(2) . . . . ?
C4 C5 C6 C7 1.4(3) . . . . ?
C10 C5 C6 C7 -174.39(19) . . . . ?
C5 C6 C7 C8 0.5(3) . . . . ?
C6 C7 C8 C9 -1.4(3) . . . . ?
C7 C8 C9 C4 0.4(3) . . . . ?
C7 C8 C9 C13 179.23(18) . . . . ?
C5 C4 C9 C8 1.6(2) . . . . ?
N1 C4 C9 C8 175.59(15) . . . . ?
C5 C4 C9 C13 -177.19(16) . . . . ?
N1 C4 C9 C13 -3.2(2) . . . . ?
C6 C5 C10 C12 -34.8(3) . . . . ?
C4 C5 C10 C12 149.54(18) . . . . ?
C6 C5 C10 C11 88.9(2) . . . . ?
C4 C5 C10 C11 -86.8(2) . . . . ?
C8 C9 C13 C14 -72.4(2) . . . . ?
C4 C9 C13 C14 106.3(2) . . . . ?
C8 C9 C13 C15 51.6(2) . . . . ?
C4 C9 C13 C15 -129.70(19) . . . . ?
C1 N2 C16 C21 -97.15(19) . . . . ?
C3 N2 C16 C21 77.4(2) . . . . ?
C1 N2 C16 C17 81.7(2) . . . . ?
C3 N2 C16 C17 -103.8(2) . . . . ?
C1 N2 C16 Cs1 -2.33(16) . . . . ?
C3 N2 C16 Cs1 172.20(14) . . . . ?
C21 C16 C17 C18 -0.4(3) . . . . ?
N2 C16 C17 C18 -179.17(16) . . . . ?
Cs1 C16 C17 C18 -89.44(17) . . . . ?
C21 C16 C17 C22 -178.56(17) . . . . ?
N2 C16 C17 C22 2.7(3) . . . . ?
Cs1 C16 C17 C22 92.40(17) . . . . ?
C21 C16 C17 Cs1 89.04(16) . . . . ?
N2 C16 C17 Cs1 -89.74(13) . . . . ?
C16 C17 C18 C19 0.6(3) . . . . ?
C22 C17 C18 C19 178.69(19) . . . . ?
Cs1 C17 C18 C19 -75.4(2) . . . . ?
C17 C18 C19 C20 -0.4(3) . . . . ?
C18 C19 C20 C21 0.0(3) . . . . ?
C17 C16 C21 C20 0.0(3) . . . . ?
N2 C16 C21 C20 178.83(15) . . . . ?
Cs1 C16 C21 C20 83.91(16) . . . . ?
C17 C16 C21 C25 178.42(17) . . . . ?
N2 C16 C21 C25 -2.8(2) . . . . ?
Cs1 C16 C21 C25 -97.72(16) . . . . ?
C17 C16 C21 Cs1 -83.86(16) . . . . ?
N2 C16 C21 Cs1 94.92(13) . . . . ?
C19 C20 C21 C16 0.1(3) . . . . ?
C19 C20 C21 C25 -178.24(18) . . . . ?
C19 C20 C21 Cs1 66.30(19) . . . . ?
C16 C17 C22 C23 -145.4(2) . . . . ?
C18 C17 C22 C23 36.5(3) . . . . ?
Cs1 C17 C22 C23 -67.7(2) . . . . ?
C16 C17 C22 C24 89.3(2) . . . . ?
C18 C17 C22 C24 -88.8(2) . . . . ?
Cs1 C17 C22 C24 166.98(15) . . . . ?
C16 C21 C25 C27 -106.8(2) . . . . ?
C20 C21 C25 C27 71.5(2) . . . . ?
Cs1 C21 C25 C27 -179.80(16) . . . . ?
C16 C21 C25 C26 128.2(2) . . . . ?
C20 C21 C25 C26 -53.5(3) . . . . ?
Cs1 C21 C25 C26 55.19(19) . . . . ?
C33 C28 C29 F1 172.65(16) . . . . ?
B1 C28 C29 F1 -1.4(2) . . . . ?
C33 C28 C29 C30 -5.1(3) . . . . ?
B1 C28 C29 C30 -179.18(16) . . . . ?
Cs1 F2 C30 C31 33.0(3) 3 . . . ?
Cs1 F2 C30 C29 -145.34(14) 3 . . . ?
F1 C29 C30 F2 2.4(3) . . . . ?
C28 C29 C30 F2 -179.73(17) . . . . ?
F1 C29 C30 C31 -175.86(18) . . . . ?
C28 C29 C30 C31 2.0(3) . . . . ?
F2 C30 C31 F3 1.9(3) . . . . ?
C29 C30 C31 F3 -179.83(18) . . . . ?
F2 C30 C31 C32 -176.4(2) . . . . ?
C29 C30 C31 C32 1.9(3) . . . . ?
F3 C31 C32 F4 -0.6(3) . . . . ?
C30 C31 C32 F4 177.7(2) . . . . ?
F3 C31 C32 C33 179.6(2) . . . . ?
C30 C31 C32 C33 -2.1(3) . . . . ?
F4 C32 C33 F5 -3.8(3) . . . . ?
C31 C32 C33 F5 176.0(2) . . . . ?
F4 C32 C33 C28 178.7(2) . . . . ?
C31 C32 C33 C28 -1.5(4) . . . . ?
C29 C28 C33 F5 -172.54(18) . . . . ?
B1 C28 C33 F5 0.8(3) . . . . ?
C29 C28 C33 C32 4.8(3) . . . . ?
B1 C28 C33 C32 178.17(19) . . . . ?
C39 C34 C35 F6 -176.82(16) . . . . ?
B1 C34 C35 F6 4.8(2) . . . . ?
C39 C34 C35 C36 1.4(3) . . . . ?
B1 C34 C35 C36 -176.99(18) . . . . ?
F6 C35 C36 F7 -2.2(3) . . . . ?
C34 C35 C36 F7 179.50(18) . . . . ?
F6 C35 C36 C37 177.59(19) . . . . ?
C34 C35 C36 C37 -0.7(3) . . . . ?
F7 C36 C37 F8 0.5(3) . . . . ?
C35 C36 C37 F8 -179.3(2) . . . . ?
F7 C36 C37 C38 179.9(2) . . . . ?
C35 C36 C37 C38 0.1(3) . . . . ?
F8 C37 C38 F9 -0.4(3) . . . . ?
C36 C37 C38 F9 -179.7(2) . . . . ?
F8 C37 C38 C39 179.1(2) . . . . ?
C36 C37 C38 C39 -0.3(3) . . . . ?
C35 C34 C39 F10 177.79(17) . . . . ?
B1 C34 C39 F10 -4.0(3) . . . . ?
C35 C34 C39 C38 -1.6(3) . . . . ?
B1 C34 C39 C38 176.59(18) . . . . ?
F9 C38 C39 F10 1.2(3) . . . . ?
C37 C38 C39 F10 -178.29(19) . . . . ?
F9 C38 C39 C34 -179.4(2) . . . . ?
C37 C38 C39 C34 1.1(3) . . . . ?
C45 C40 C41 F11 177.58(16) . . . . ?
B1 C40 C41 F11 5.4(3) . . . . ?
C45 C40 C41 C42 -0.3(3) . . . . ?
B1 C40 C41 C42 -172.51(17) . . . . ?
Cs1 F12 C42 C43 27.6(3) 4 . . . ?
Cs1 F12 C42 C41 -150.77(14) 4 . . . ?
F11 C41 C42 F12 -0.6(3) . . . . ?
C40 C41 C42 F12 177.38(17) . . . . ?
F11 C41 C42 C43 -178.96(19) . . . . ?
C40 C41 C42 C43 -0.9(3) . . . . ?
Cs1 F13 C43 C42 -30.2(3) 4 . . . ?
Cs1 F13 C43 C44 147.71(18) 4 . . . ?
F12 C42 C43 F13 0.3(3) . . . . ?
C41 C42 C43 F13 178.6(2) . . . . ?
F12 C42 C43 C44 -177.7(2) . . . . ?
C41 C42 C43 C44 0.6(3) . . . . ?
F13 C43 C44 F14 1.6(4) . . . . ?
C42 C43 C44 F14 179.6(2) . . . . ?
F13 C43 C44 C45 -177.1(2) . . . . ?
C42 C43 C44 C45 0.9(3) . . . . ?
F14 C44 C45 F15 -2.5(3) . . . . ?
C43 C44 C45 F15 176.14(19) . . . . ?
F14 C44 C45 C40 178.99(19) . . . . ?
C43 C44 C45 C40 -2.4(3) . . . . ?
C41 C40 C45 F15 -176.45(16) . . . . ?
B1 C40 C45 F15 -3.7(2) . . . . ?
C41 C40 C45 C44 2.0(3) . . . . ?
B1 C40 C45 C44 174.71(18) . . . . ?
C49 O1 C46 C47 3.1(6) . . . . ?
Cs1 O1 C46 C47 -162.4(4) . . . . ?
C49A O1 C46 C47A 24.8(9) . . . . ?
Cs1 O1 C46 C47A -146.9(4) . . . . ?
C53 O2 C50 C51 7.1(3) . . . . ?
Cs1 O2 C50 C51 160.2(2) . . . . ?
O2 C50 C51 C52 17.2(4) . . . . ?
C50 C51 C52 C53 -33.4(3) . . . . ?
C50 O2 C53 C52 -28.3(3) . . . . ?
Cs1 O2 C53 C52 172.79(19) . . . . ?
C50 O2 C53 Cs1 158.9(3) . . . . ?
C51 C52 C53 O2 38.0(3) . . . . ?
C51 C52 C53 Cs1 48.4(5) . . . . ?
C57 O3 C54 C55 -37.5(3) . . . . ?
Cs1 O3 C54 C55 141.6(2) . . . . ?
O3 C54 C55 C56 20.5(4) . . . . ?
C54 C55 C56 C57 2.6(3) . . . . ?
C54 O3 C57 C56 38.9(3) . . . . ?
Cs1 O3 C57 C56 -140.11(16) . . . . ?
C55 C56 C57 O3 -24.8(3) . . . . ?
O1 C46 C47 C48 -21.4(6) . . . . ?
C46 C47 C48 C49 29.7(7) . . . . ?
C46 O1 C49 C48 15.7(7) . . . . ?
Cs1 O1 C49 C48 179.5(3) . . . . ?
C47 C48 C49 O1 -29.2(8) . . . . ?
O1 C46 C47A C48A -16.7(7) . . . . ?
C46 C47A C48A C49A 6.6(13) . . . . ?
C46 O1 C49A C48A -20.4(14) . . . . ?
Cs1 O1 C49A C48A 151.6(9) . . . . ?
C46 O1 C49A Cs1 -172.0(7) . . . . ?
C47A C48A C49A O1 6.8(15) . . . . ?
C47A C48A C49A Cs1 36(2) . . . . ?
C3 C2 B1 C34 86.90(19) . . . . ?
N1 C2 B1 C34 -93.8(2) . . . . ?
C3 C2 B1 C28 -153.88(16) . . . . ?
N1 C2 B1 C28 25.4(3) . . . . ?
C3 C2 B1 C40 -31.7(2) . . . . ?
N1 C2 B1 C40 147.59(18) . . . . ?
C39 C34 B1 C2 -1.0(2) . . . . ?
C35 C34 B1 C2 177.14(15) . . . . ?
C39 C34 B1 C28 -126.19(19) . . . . ?
C35 C34 B1 C28 51.91(19) . . . . ?
C39 C34 B1 C40 112.83(19) . . . . ?
C35 C34 B1 C40 -69.08(19) . . . . ?
C29 C28 B1 C2 -70.0(2) . . . . ?
C33 C28 B1 C2 117.0(2) . . . . ?
C29 C28 B1 C34 54.75(18) . . . . ?
C33 C28 B1 C34 -118.3(2) . . . . ?
C29 C28 B1 C40 173.92(15) . . . . ?
C33 C28 B1 C40 0.9(2) . . . . ?
C45 C40 B1 C2 -63.37(19) . . . . ?
C41 C40 B1 C2 108.26(17) . . . . ?
C45 C40 B1 C34 175.46(15) . . . . ?
C41 C40 B1 C34 -12.9(2) . . . . ?
C45 C40 B1 C28 60.1(2) . . . . ?
C41 C40 B1 C28 -128.30(17) . . . . ?

loop_
_exptl_oxdiff_crystal_face_indexfrac_h
_exptl_oxdiff_crystal_face_indexfrac_k
_exptl_oxdiff_crystal_face_indexfrac_l
_exptl_oxdiff_crystal_face_x
_exptl_oxdiff_crystal_face_y
_exptl_oxdiff_crystal_face_z
-5.0354 14.0633 10.4614 -0.1821 0.9832 -0.0090
18.2200 10.2090 -15.2464 -0.1811 0.3361 0.9243
15.0923 0.4449 -26.3247 0.1762 -0.3223 0.9301
-4.1532 -13.0263 -14.8145 0.4770 -0.8788 0.0090
3.7582 7.1340 25.7137 -0.6503 0.6165 -0.4440
-3.9042 2.0316 -28.8591 0.6593 -0.0860 0.7470
32.0679 0.0813 10.6836 -0.9618 -0.1779 0.2082
-28.8014 1.1708 -15.9140 0.9832 0.1821 0.0090
33.4425 -0.0436 -6.9547 -0.6377 -0.3452 0.6886
28.3930 2.8961 -15.6006 -0.3646 -0.1967 0.9101
-23.9675 6.6116 -16.7690 0.8537 0.4637 0.2369
-32.0811 -1.0912 10.4171 0.5435 0.2940 -0.7863
28.9523 0.1069 -15.8488 -0.3551 -0.3726 0.8574
-27.9812 -0.8412 16.9895 0.3141 0.3295 -0.8904
13.4237 -13.8200 -4.6992 -0.1306 -0.9914 -0.0090
22.2811 -1.5392 -22.1412 -0.0628 -0.4686 0.8812
-21.7810 -0.0575 22.6911 0.0501 0.3722 -0.9268
-10.4032 -11.0151 18.2015 -0.0552 -0.4266 -0.9028
2.7589 -10.0069 -21.9926 0.4418 -0.8148 0.3754
-2.6688 -6.6619 -26.2739 0.6332 -0.6018 0.4867
20.7283 7.4405 18.5384 -0.9025 0.4306 0.0090
-25.0716 -8.2486 12.3056 0.3874 -0.1837 -0.9034
-19.5867 -1.4941 -23.9456 0.9474 -0.1252 0.2946
13.5856 0.0500 26.9397 -0.8590 0.1138 -0.4992
-22.2109 2.7600 -21.7656 0.9377 0.1733 0.3010
-6.8427 -5.6610 26.5745 -0.3404 -0.0619 -0.9383
30.1420 -1.0257 -14.0158 -0.4125 -0.4360 0.7998
-7.2217 14.8444 -2.4730 0.1243 0.9406 0.3160
-20.6140 -2.2578 23.0610 0.0294 0.2319 -0.9723
